data_4074564
loop_
_publ_author_name
'Ros, Abel'
'Monge, David'
'Alcarazo, Manuel'
'\'Alvarez, Eleuterio'
'Lassaletta, Jos\'e M.'
'Fern\'andez, Rosario'

_publ_section_title
;
 Synthesis, Structure, and Applications
 ofN-Dialkylamino-N&#x2018;-alkylimidazol-2-ylidenes as a New Type of NHC
 Ligands&#x00A7;
;
_journal_issue 26
_journal_name_full Organometallics
_journal_page_first 6039
_journal_paper_doi 10.1021/om060788f
_journal_volume 25
_journal_year 2006
_chemical_absolute_configuration ad
_chemical_formula_moiety 'C30 H32 N3 Pd S, F6 Sb'
_chemical_formula_sum 'C30 H32 F6 N3 Pd S Sb'
_chemical_formula_weight 808.80
_chemical_name_systematic
; 
 ? 
;
_space_group_IT_number 19
_symmetry_cell_setting orthorhombic
_symmetry_space_group_name_Hall 'P 2ac 2ab'
_symmetry_space_group_name_H-M 'P 21 21 21'
_atom_sites_solution_hydrogens geom
_atom_sites_solution_primary direct
_atom_sites_solution_secondary difmap
_audit_creation_method SHELXL-97
_cell_angle_alpha 90.00
_cell_angle_beta 90.00
_cell_angle_gamma 90.00
_cell_formula_units_Z 4
_cell_length_a 11.4072(3)
_cell_length_b 11.7698(3)
_cell_length_c 23.2188(5)
_cell_measurement_reflns_used 8552
_cell_measurement_temperature 100(2)
_cell_measurement_theta_max 30.54
_cell_measurement_theta_min 2.46
_cell_volume 3117.37(13)
_computing_cell_refinement 'SAINT+ v. 7.06 a (Bruker AXS, 2003)'
_computing_data_collection 'APEX-W2K-NT v. 1.0 (Bruker AXS, 2004)'
_computing_data_reduction 'SAINT+ v. 7.06 a (Bruker AXS, 2001)'
_computing_molecular_graphics 'XP, SHELXTL v. 6.10 (Bruker, 2000)'
_computing_publication_material 'XCIF, SHELXTL v. 6.12 (Bruker, 2001)'
_computing_structure_refinement 'SHELXL-97 (Sheldrick, 1997)'
_computing_structure_solution 'SHELXS-97 (Sheldrick, 1990)'
_diffrn_ambient_temperature 100(2)
_diffrn_detector_area_resol_mean 8.26
_diffrn_measured_fraction_theta_full 0.985
_diffrn_measured_fraction_theta_max 0.985
_diffrn_measurement_device_type 'Bruker-Nonius X8kappa APEX II CCD system'
_diffrn_measurement_method 'phi and omega scans with narrow frames'
_diffrn_radiation_monochromator graphite
_diffrn_radiation_source 'fine-focus sealed tube'
_diffrn_radiation_type MoK\a
_diffrn_radiation_wavelength 0.71073
_diffrn_reflns_av_R_equivalents 0.0189
_diffrn_reflns_av_sigmaI/netI 0.0162
_diffrn_reflns_limit_h_max 16
_diffrn_reflns_limit_h_min -16
_diffrn_reflns_limit_k_max 16
_diffrn_reflns_limit_k_min -16
_diffrn_reflns_limit_l_max 33
_diffrn_reflns_limit_l_min -32
_diffrn_reflns_number 55749
_diffrn_reflns_theta_full 30.57
_diffrn_reflns_theta_max 30.57
_diffrn_reflns_theta_min 1.75
_diffrn_standards_decay_% 'no decay'
_exptl_absorpt_coefficient_mu 1.571
_exptl_absorpt_correction_T_max 0.6172
_exptl_absorpt_correction_T_min 0.5866
_exptl_absorpt_correction_type multi-scan
_exptl_absorpt_process_details
; 
 SADABS v. 2.03: Area-Detector Absorption Correction.
 (1997-2001) Bruker-AXS within SAINT+ package, v. 6.04
;
_exptl_crystal_colour colourless
_exptl_crystal_density_diffrn 1.723
_exptl_crystal_density_method 'not measured'
_exptl_crystal_description block
_exptl_crystal_F_000 1600
_exptl_crystal_size_max 0.38
_exptl_crystal_size_mid 0.38
_exptl_crystal_size_min 0.34
_refine_diff_density_max 0.450
_refine_diff_density_min -0.266
_refine_diff_density_rms 0.048
_refine_ls_abs_structure_details 'Flack H D (1983), Acta Cryst. A39, 876-881'
_refine_ls_abs_structure_Flack -0.006(7)
_refine_ls_extinction_method none
_refine_ls_goodness_of_fit_ref 1.102
_refine_ls_hydrogen_treatment constr
_refine_ls_matrix_type full
_refine_ls_number_parameters 389
_refine_ls_number_reflns 9448
_refine_ls_number_restraints 0
_refine_ls_restrained_S_all 1.102
_refine_ls_R_factor_all 0.0142
_refine_ls_R_factor_gt 0.0137
_refine_ls_shift/su_max 0.003
_refine_ls_shift/su_mean 0.000
_refine_ls_structure_factor_coef Fsqd
_refine_ls_weighting_details 'calc w=1/[\s^2^(Fo^2^)+(0.0185P)^2^+0.4305P] where P=(Fo^2^+2Fc^2^)/3'
_refine_ls_weighting_scheme calc
_refine_ls_wR_factor_gt 0.0350
_refine_ls_wR_factor_ref 0.0352
_reflns_number_gt 9305
_reflns_number_total 9448
_reflns_threshold_expression >2sigma(I)
_cod_data_source_file om060788fsi20060829_032922.cif
_cod_data_source_block 1
_cod_depositor_comments
;
The following automatic conversions were performed:

'_symmetry_cell_setting' value 'Orthorhombic' changed to
'orthorhombic' according to
/home/saulius/struct/CIF-dictionaries/cif_core.dic dictionary named
'cif_core.dic' version 2.4.1 from 2010-06-29.

Automatic conversion script
Id: cif_fix_values 1715 2011-07-08 13:25:40Z adriana 
;
_cod_original_sg_symbol_H-M P2(1)2(1)2(1)
_cod_database_code 4074564

loop_
_symmetry_equiv_pos_as_xyz
'x, y, z'
'-x+1/2, -y, z+1/2'
'-x, y+1/2, -z+1/2'
'x+1/2, -y+1/2, -z'

loop_
_atom_site_label
_atom_site_type_symbol
_atom_site_fract_x
_atom_site_fract_y
_atom_site_fract_z
_atom_site_U_iso_or_equiv
_atom_site_adp_type
_atom_site_occupancy
_atom_site_symmetry_multiplicity
_atom_site_calc_flag
_atom_site_refinement_flags
_atom_site_disorder_assembly
_atom_site_disorder_group
Pd1 Pd 0.439803(8) 0.825121(8) 0.072037(4) 0.01430(2) Uani 1 1 d . . .
S1 S 0.26106(3) 0.79652(3) 0.119814(14) 0.01786(6) Uani 1 1 d . A .
N1 N 0.50122(10) 0.86475(10) 0.19781(5) 0.0171(2) Uani 1 1 d . . .
N2 N 0.60751(9) 0.97222(9) 0.14518(5) 0.01567(19) Uani 1 1 d . . .
N3 N 0.63693(9) 1.03555(10) 0.09610(5) 0.01658(19) Uani 1 1 d . A .
C1 C 0.52268(11) 0.89117(11) 0.14210(6) 0.0157(2) Uani 1 1 d . A .
C2 C 0.56892(13) 0.92903(12) 0.23486(6) 0.0206(2) Uani 1 1 d . A .
H2 H 0.5684 0.9254 0.2757 0.025 Uiso 1 1 d R . .
C3 C 0.63573(12) 0.99759(12) 0.20222(6) 0.0193(2) Uani 1 1 d . A .
H3 H 0.6909 1.0522 0.2153 0.023 Uiso 1 1 d R . .
C4 C 0.40896(12) 0.78672(12) 0.21693(6) 0.0207(3) Uani 1 1 d . A .
H4A H 0.4087 0.7833 0.2595 0.025 Uiso 1 1 d R . .
H4B H 0.4260 0.7095 0.2022 0.025 Uiso 1 1 d R . .
C5 C 0.28859(12) 0.82391(12) 0.19585(6) 0.0214(2) Uani 1 1 d . . .
H5A H 0.2798 0.9064 0.2030 0.026 Uiso 1 1 d R A .
H5B H 0.2281 0.7842 0.2189 0.026 Uiso 1 1 d R . .
C6 C 0.23666(11) 0.64684(11) 0.12315(6) 0.0174(2) Uani 1 1 d . . .
C7 C 0.12210(12) 0.61111(13) 0.13423(6) 0.0221(3) Uani 1 1 d . A .
H7 H 0.0613 0.6653 0.1394 0.027 Uiso 1 1 d R . .
C8 C 0.09784(13) 0.49542(13) 0.13760(7) 0.0265(3) Uani 1 1 d . . .
H8 H 0.0202 0.4701 0.1449 0.032 Uiso 1 1 d R A .
C9 C 0.18760(14) 0.41706(13) 0.13023(7) 0.0269(3) Uani 1 1 d . A .
H9 H 0.1710 0.3381 0.1328 0.032 Uiso 1 1 d R . .
C10 C 0.30113(13) 0.45276(13) 0.11922(6) 0.0231(3) Uani 1 1 d . . .
H10 H 0.3619 0.3985 0.1143 0.028 Uiso 1 1 d R A .
C11 C 0.32600(12) 0.56847(12) 0.11539(6) 0.0198(3) Uani 1 1 d . A .
H11 H 0.4036 0.5934 0.1075 0.024 Uiso 1 1 d R . .
C12 C 0.76267(11) 1.04268(13) 0.08013(6) 0.0206(2) Uani 1 1 d . . .
H12 H 0.7870 0.9681 0.0633 0.025 Uiso 1 1 d R A .
C13 C 0.75393(13) 1.12999(15) 0.03126(6) 0.0271(3) Uani 1 1 d . A .
H13A H 0.7431 1.0912 -0.0062 0.033 Uiso 1 1 d R . .
H13B H 0.8262 1.1764 0.0293 0.033 Uiso 1 1 d R . .
C14 C 0.64686(13) 1.20594(13) 0.04494(7) 0.0257(3) Uani 1 1 d . . .
H14A H 0.6723 1.2844 0.0539 0.031 Uiso 1 1 d R A .
H14B H 0.5925 1.2083 0.0117 0.031 Uiso 1 1 d R . .
C15 C 0.58681(12) 1.15166(11) 0.09754(6) 0.0188(2) Uani 1 1 d . A .
H15 H 0.6128 1.1913 0.1334 0.023 Uiso 1 1 d R . .
C16 C 0.84670(11) 1.07251(12) 0.12813(6) 0.0197(2) Uani 1 1 d . A .
C17 C 0.90509(12) 0.98479(13) 0.15690(7) 0.0261(3) Uani 1 1 d . . .
H17 H 0.8947 0.9084 0.1447 0.031 Uiso 1 1 d R A .
C18 C 0.97817(14) 1.00841(15) 0.20327(7) 0.0305(3) Uani 1 1 d . A .
H18 H 1.0174 0.9482 0.2225 0.037 Uiso 1 1 d R . .
C19 C 0.99406(13) 1.11939(16) 0.22162(7) 0.0287(3) Uani 1 1 d . . .
H19 H 1.0428 1.1352 0.2538 0.034 Uiso 1 1 d R A .
C20 C 0.93856(13) 1.20718(13) 0.19278(7) 0.0253(3) Uani 1 1 d . A .
H20 H 0.9506 1.2835 0.2048 0.030 Uiso 1 1 d R . .
C21 C 0.86499(11) 1.18409(12) 0.14615(6) 0.0215(2) Uani 1 1 d . . .
H21 H 0.8272 1.2448 0.1266 0.026 Uiso 1 1 d R A .
C22 C 0.45450(12) 1.14115(11) 0.09744(6) 0.0197(3) Uani 1 1 d . . .
C23 C 0.39416(12) 1.15250(11) 0.14905(7) 0.0219(3) Uani 1 1 d . A .
H23 H 0.4352 1.1757 0.1827 0.026 Uiso 1 1 d R . .
C24 C 0.27416(13) 1.13029(12) 0.15226(7) 0.0250(3) Uani 1 1 d . . .
H24 H 0.2340 1.1379 0.1879 0.030 Uiso 1 1 d R A .
C25 C 0.21371(14) 1.09700(13) 0.10324(7) 0.0266(3) Uani 1 1 d . A .
H25 H 0.1321 1.0815 0.1052 0.032 Uiso 1 1 d R . .
C26 C 0.27286(14) 1.08648(13) 0.05129(7) 0.0254(3) Uani 1 1 d . . .
H26 H 0.2314 1.0647 0.0176 0.031 Uiso 1 1 d R A .
C27 C 0.39247(13) 1.10761(12) 0.04841(6) 0.0220(3) Uani 1 1 d . A .
H27 H 0.4325 1.0992 0.0128 0.026 Uiso 1 1 d R . .
C28A C 0.38787(16) 0.76139(19) -0.01241(7) 0.0352(4) Uani 0.628(5) 1 d P A 1
H28A H 0.3515 0.8327 -0.0056 0.042 Uiso 0.628(5) 1 d PR A 1
H28B H 0.3420 0.6981 -0.0241 0.042 Uiso 0.628(5) 1 d PR A 1
C29A C 0.5078(2) 0.7497(2) -0.00531(10) 0.0247(6) Uani 0.628(5) 1 d P A 1
H29A H 0.5415 0.6772 -0.0125 0.030 Uiso 0.628(5) 1 d PR A 1
C30A C 0.57900(13) 0.83361(17) 0.01097(6) 0.0296(3) Uani 0.628(5) 1 d P A 1
H30A H 0.5481 0.9071 0.0185 0.036 Uiso 0.628(5) 1 d PR A 1
H30B H 0.6606 0.8199 0.0151 0.036 Uiso 0.628(5) 1 d PR A 1
C28B C 0.38787(16) 0.76139(19) -0.01241(7) 0.0352(4) Uani 0.372(5) 1 d P A 2
H28C H 0.3926 0.7041 0.0163 0.042 Uiso 0.372(5) 1 d PR A 2
H28D H 0.3197 0.7674 -0.0358 0.042 Uiso 0.372(5) 1 d PR A 2
C29B C 0.4722(3) 0.8299(4) -0.01952(16) 0.0240(10) Uani 0.372(5) 1 d P A 2
H29B H 0.4624 0.8854 -0.0488 0.029 Uiso 0.372(5) 1 d PR A 2
C30B C 0.57900(13) 0.83361(17) 0.01097(6) 0.0296(3) Uani 0.372(5) 1 d P A 2
H30C H 0.5939 0.7802 0.0408 0.036 Uiso 0.372(5) 1 d PR A 2
H30D H 0.6361 0.8893 0.0017 0.036 Uiso 0.372(5) 1 d PR A 2
Sb1 Sb 0.283308(7) 0.038531(8) 0.352876(4) 0.01809(2) Uani 1 1 d . . .
F1 F 0.38562(9) -0.08615(9) 0.34939(5) 0.0335(2) Uani 1 1 d . . .
F2 F 0.19224(8) -0.03749(9) 0.40793(4) 0.0310(2) Uani 1 1 d . . .
F3 F 0.19183(9) -0.02820(11) 0.29508(4) 0.0388(2) Uani 1 1 d . . .
F4 F 0.37422(11) 0.11221(10) 0.29726(5) 0.0440(3) Uani 1 1 d . . .
F5 F 0.37338(11) 0.10074(12) 0.41165(5) 0.0513(3) Uani 1 1 d . . .
F6 F 0.17886(10) 0.16108(9) 0.35490(5) 0.0410(2) Uani 1 1 d . . .

loop_
_atom_site_aniso_label
_atom_site_aniso_U_11
_atom_site_aniso_U_22
_atom_site_aniso_U_33
_atom_site_aniso_U_23
_atom_site_aniso_U_13
_atom_site_aniso_U_12
Pd1 0.01522(4) 0.01574(4) 0.01194(4) -0.00012(3) 0.00001(3) -0.00155(3)
S1 0.01626(13) 0.01725(14) 0.02006(15) 0.00217(11) 0.00176(11) -0.00015(10)
N1 0.0206(5) 0.0169(5) 0.0138(5) -0.0004(4) 0.0006(4) -0.0006(4)
N2 0.0165(4) 0.0171(5) 0.0134(5) -0.0006(4) -0.0001(4) -0.0005(4)
N3 0.0167(5) 0.0172(5) 0.0159(5) 0.0015(4) 0.0027(4) -0.0012(4)
C1 0.0168(5) 0.0152(5) 0.0151(6) 0.0007(5) -0.0002(4) 0.0025(4)
C2 0.0245(6) 0.0232(6) 0.0141(6) -0.0027(5) -0.0025(5) 0.0007(5)
C3 0.0192(6) 0.0221(6) 0.0166(6) -0.0054(5) -0.0029(5) -0.0003(5)
C4 0.0275(6) 0.0192(6) 0.0156(6) 0.0028(5) 0.0032(5) -0.0042(5)
C5 0.0237(6) 0.0201(6) 0.0203(6) -0.0033(5) 0.0073(5) -0.0029(5)
C6 0.0176(6) 0.0186(6) 0.0160(6) 0.0020(4) -0.0002(4) -0.0020(4)
C7 0.0179(6) 0.0242(7) 0.0243(7) 0.0026(5) -0.0007(5) -0.0023(5)
C8 0.0248(6) 0.0254(7) 0.0293(8) 0.0042(6) -0.0001(6) -0.0068(5)
C9 0.0360(8) 0.0190(6) 0.0256(7) 0.0015(5) -0.0036(6) -0.0047(6)
C10 0.0295(7) 0.0210(6) 0.0188(6) -0.0007(5) -0.0029(5) 0.0039(6)
C11 0.0193(6) 0.0224(6) 0.0178(6) -0.0010(5) -0.0007(5) 0.0008(5)
C12 0.0173(5) 0.0249(6) 0.0196(6) -0.0051(5) 0.0039(5) -0.0035(5)
C13 0.0261(7) 0.0374(8) 0.0179(6) 0.0009(6) 0.0047(5) -0.0077(6)
C14 0.0283(7) 0.0253(7) 0.0236(7) 0.0076(5) 0.0017(6) -0.0050(6)
C15 0.0207(6) 0.0158(6) 0.0199(6) 0.0016(4) 0.0012(5) -0.0012(4)
C16 0.0155(5) 0.0235(6) 0.0199(6) -0.0017(5) 0.0033(5) -0.0023(5)
C17 0.0200(6) 0.0240(7) 0.0344(8) 0.0017(6) 0.0029(6) 0.0006(5)
C18 0.0228(6) 0.0376(8) 0.0312(8) 0.0087(7) -0.0006(6) 0.0021(6)
C19 0.0206(6) 0.0452(9) 0.0202(7) -0.0020(6) 0.0003(5) -0.0030(6)
C20 0.0204(6) 0.0300(7) 0.0254(7) -0.0061(5) 0.0031(6) -0.0050(6)
C21 0.0192(5) 0.0230(6) 0.0223(6) -0.0012(6) 0.0026(5) -0.0022(5)
C22 0.0214(6) 0.0160(5) 0.0218(6) 0.0031(5) -0.0010(5) 0.0013(5)
C23 0.0237(6) 0.0190(6) 0.0230(7) -0.0001(5) -0.0010(6) 0.0034(5)
C24 0.0236(6) 0.0236(6) 0.0279(7) 0.0028(5) 0.0053(6) 0.0047(5)
C25 0.0203(6) 0.0241(7) 0.0352(8) 0.0061(6) -0.0011(6) 0.0040(6)
C26 0.0260(7) 0.0228(6) 0.0275(7) 0.0036(5) -0.0088(6) 0.0033(6)
C27 0.0235(6) 0.0205(6) 0.0218(7) 0.0024(5) -0.0018(5) 0.0040(5)
C28A 0.0322(8) 0.0559(11) 0.0175(7) -0.0110(7) -0.0045(6) -0.0078(8)
C29A 0.0318(12) 0.0281(12) 0.0142(10) -0.0055(9) 0.0007(9) 0.0033(10)
C30A 0.0222(7) 0.0488(9) 0.0179(6) -0.0078(6) 0.0067(5) -0.0050(7)
C28B 0.0322(8) 0.0559(11) 0.0175(7) -0.0110(7) -0.0045(6) -0.0078(8)
C29B 0.0230(17) 0.034(2) 0.0146(17) -0.0036(16) 0.0032(13) -0.0018(16)
C30B 0.0222(7) 0.0488(9) 0.0179(6) -0.0078(6) 0.0067(5) -0.0050(7)
Sb1 0.01766(4) 0.01963(4) 0.01697(4) -0.00343(3) 0.00236(3) -0.00124(3)
F1 0.0321(4) 0.0319(5) 0.0365(5) 0.0034(4) 0.0074(4) 0.0128(4)
F2 0.0308(5) 0.0373(5) 0.0249(4) 0.0054(4) 0.0094(3) -0.0007(4)
F3 0.0349(5) 0.0562(7) 0.0254(5) -0.0143(5) -0.0076(4) -0.0010(5)
F4 0.0448(6) 0.0376(6) 0.0496(7) 0.0102(5) 0.0256(5) -0.0024(5)
F5 0.0415(6) 0.0649(8) 0.0474(7) -0.0275(6) -0.0106(5) -0.0138(6)
F6 0.0462(6) 0.0332(5) 0.0435(6) 0.0016(5) 0.0143(5) 0.0169(5)

loop_
_atom_type_symbol
_atom_type_description
_atom_type_scat_dispersion_real
_atom_type_scat_dispersion_imag
_atom_type_scat_source
C C 0.0033 0.0016 'International Tables Vol C Tables 4.2.6.8 and 6.1.1.4'
H H 0.0000 0.0000 'International Tables Vol C Tables 4.2.6.8 and 6.1.1.4'
N N 0.0061 0.0033 'International Tables Vol C Tables 4.2.6.8 and 6.1.1.4'
F F 0.0171 0.0103 'International Tables Vol C Tables 4.2.6.8 and 6.1.1.4'
S S 0.1246 0.1234 'International Tables Vol C Tables 4.2.6.8 and 6.1.1.4'
Pd Pd -0.9988 1.0072 'International Tables Vol C Tables 4.2.6.8 and 6.1.1.4'
Sb Sb -0.5866 1.5461 'International Tables Vol C Tables 4.2.6.8 and 6.1.1.4'

loop_
_geom_angle_atom_site_label_1
_geom_angle_atom_site_label_2
_geom_angle_atom_site_label_3
_geom_angle
C1 Pd1 C30A 99.66(5)
C1 Pd1 C29B 134.23(11)
C30A Pd1 C29B 38.36(11)
C1 Pd1 C28A 167.35(6)
C30A Pd1 C28A 67.69(6)
C29B Pd1 C28A 33.92(12)
C1 Pd1 S1 94.62(4)
C30A Pd1 S1 165.72(4)
C29B Pd1 S1 128.20(10)
C28A Pd1 S1 98.03(5)
C1 Pd1 H28A 155.1
C30A Pd1 H28A 77.4
C29B Pd1 H28A 39.1
C28A Pd1 H28A 25.7
S1 Pd1 H28A 89.7
C1 Pd1 H30A 91.5
C30A Pd1 H30A 26.3
C29B Pd1 H30A 43.1
C28A Pd1 H30A 77.0
S1 Pd1 H30A 154.1
H28A Pd1 H30A 74.8
C1 Pd1 H28C 156.2
C30A Pd1 H28C 78.7
C29B Pd1 H28C 55.0
C28A Pd1 H28C 25.8
S1 Pd1 H28C 88.3
H28A Pd1 H28C 48.3
H30A Pd1 H28C 96.2
C1 Pd1 H30C 89.0
C30A Pd1 H30C 26.4
C29B Pd1 H30C 59.5
C28A Pd1 H30C 79.6
S1 Pd1 H30C 155.4
H28A Pd1 H30C 97.2
H30A Pd1 H30C 49.5
H28C Pd1 H30C 79.1
C6 S1 C5 99.18(6)
C6 S1 Pd1 107.32(4)
C5 S1 Pd1 106.45(5)
C1 N1 C2 111.62(11)
C1 N1 C4 124.31(11)
C2 N1 C4 123.77(11)
C1 N2 C3 111.34(11)
C1 N2 N3 120.01(10)
C3 N2 N3 127.04(11)
N2 N3 C15 112.31(10)
N2 N3 C12 117.67(10)
C15 N3 C12 109.06(11)
N1 C1 N2 103.86(11)
N1 C1 Pd1 126.33(9)
N2 C1 Pd1 129.78(10)
C3 C2 N1 107.13(12)
C3 C2 H2 126.4
N1 C2 H2 126.4
C2 C3 N2 106.02(12)
C2 C3 H3 127.0
N2 C3 H3 127.0
N1 C4 C5 111.72(11)
N1 C4 H4A 109.3
C5 C4 H4A 109.3
N1 C4 H4B 109.3
C5 C4 H4B 109.3
H4A C4 H4B 107.9
C4 C5 S1 114.59(9)
C4 C5 H5A 108.6
S1 C5 H5A 108.6
C4 C5 H5B 108.6
S1 C5 H5B 108.6
H5A C5 H5B 107.6
C11 C6 C7 120.76(13)
C11 C6 S1 122.43(10)
C7 C6 S1 116.81(11)
C8 C7 C6 119.41(14)
C8 C7 H7 120.3
C6 C7 H7 120.3
C9 C8 C7 119.75(14)
C9 C8 H8 120.1
C7 C8 H8 120.1
C10 C9 C8 120.71(14)
C10 C9 H9 119.6
C8 C9 H9 119.6
C9 C10 C11 119.88(14)
C9 C10 H10 120.0
C11 C10 H10 120.1
C6 C11 C10 119.49(13)
C6 C11 H11 120.3
C10 C11 H11 120.3
N3 C12 C16 116.22(11)
N3 C12 C13 99.20(11)
C16 C12 C13 115.53(12)
N3 C12 H12 108.4
C16 C12 H12 108.5
C13 C12 H12 108.4
C12 C13 C14 106.65(11)
C12 C13 H13A 110.4
C14 C13 H13A 110.4
C12 C13 H13B 110.4
C14 C13 H13B 110.4
H13A C13 H13B 108.6
C15 C14 C13 105.93(12)
C15 C14 H14A 110.5
C13 C14 H14A 110.6
C15 C14 H14B 110.5
C13 C14 H14B 110.5
H14A C14 H14B 108.7
N3 C15 C22 108.01(10)
N3 C15 C14 101.14(11)
C22 C15 C14 118.45(12)
N3 C15 H15 109.6
C22 C15 H15 109.6
C14 C15 H15 109.6
C21 C16 C17 118.74(14)
C21 C16 C12 122.35(13)
C17 C16 C12 118.87(13)
C18 C17 C16 120.53(15)
C18 C17 H17 119.7
C16 C17 H17 119.7
C19 C18 C17 120.34(15)
C19 C18 H18 119.8
C17 C18 H18 119.8
C20 C19 C18 119.67(14)
C20 C19 H19 120.2
C18 C19 H19 120.2
C19 C20 C21 120.30(14)
C19 C20 H20 119.8
C21 C20 H20 119.9
C16 C21 C20 120.40(14)
C16 C21 H21 119.8
C20 C21 H21 119.8
C23 C22 C27 118.64(13)
C23 C22 C15 119.01(13)
C27 C22 C15 121.94(13)
C22 C23 C24 120.95(14)
C22 C23 H23 119.5
C24 C23 H23 119.5
C25 C24 C23 119.79(14)
C25 C24 H24 120.1
C23 C24 H24 120.1
C24 C25 C26 119.78(14)
C24 C25 H25 120.1
C26 C25 H25 120.1
C25 C26 C27 120.24(14)
C25 C26 H26 119.9
C27 C26 H26 119.9
C26 C27 C22 120.60(14)
C26 C27 H27 119.7
C22 C27 H27 119.7
C29A C28A Pd1 70.06(12)
C29A C28A H28A 120.0
Pd1 C28A H28A 70.4
C29A C28A H28B 120.0
Pd1 C28A H28B 132.6
H28A C28A H28B 120.0
C29A C28A H28C 77.9
Pd1 C28A H28C 66.3
H28A C28A H28C 122.4
H28B C28A H28C 71.0
C29A C28A H28D 152.0
Pd1 C28A H28D 135.2
H28A C28A H28D 70.8
H28B C28A H28D 56.3
H28C C28A H28D 120.0
C30A C29A C28A 124.2(2)
C30A C29A H29A 117.9
C28A C29A H29A 117.9
C30A C29A H28C 134.6
C28A C29A H28C 38.1
H29A C29A H28C 95.2
C30A C29A H30C 38.7
C28A C29A H30C 135.2
H29A C29A H30C 94.3
H28C C29A H30C 114.9
C29A C30A Pd1 72.54(12)
C29A C30A H30A 120.0
Pd1 C30A H30A 69.1
C29A C30A H30B 120.0
Pd1 C30A H30B 131.0
H30A C30A H30B 120.0
C29A C30A H30C 79.9
Pd1 C30A H30C 67.5
H30A C30A H30C 122.4
H30B C30A H30C 68.9
C29A C30A H30D 149.9
Pd1 C30A H30D 134.0
H30A C30A H30D 70.6
H30B C30A H30D 57.8
H30C C30A H30D 120.0
Pd1 C29B H28A 67.0
Pd1 C29B H30A 63.0
H28A C29B H30A 113.8
Pd1 C29B H29B 134.7
H28A C29B H29B 91.9
H30A C29B H29B 94.1
F5 Sb1 F4 91.01(6)
F5 Sb1 F6 91.71(6)
F4 Sb1 F6 90.75(5)
F5 Sb1 F3 178.21(6)
F4 Sb1 F3 90.50(6)
F6 Sb1 F3 89.23(5)
F5 Sb1 F2 89.64(6)
F4 Sb1 F2 179.08(5)
F6 Sb1 F2 89.88(5)
F3 Sb1 F2 88.83(5)
F5 Sb1 F1 89.77(6)
F4 Sb1 F1 89.31(5)
F6 Sb1 F1 178.52(5)
F3 Sb1 F1 89.30(5)
F2 Sb1 F1 90.05(4)

loop_
_geom_bond_atom_site_label_1
_geom_bond_atom_site_label_2
_geom_bond_distance
Pd1 C1 2.0358(13)
Pd1 C30A 2.1311(14)
Pd1 C29B 2.158(4)
Pd1 C28A 2.1813(15)
Pd1 S1 2.3454(3)
Pd1 H28A 2.0669
Pd1 H30A 2.0007
Pd1 H28C 1.9992
Pd1 H30C 1.9736
S1 C6 1.7852(13)
S1 C5 1.8220(14)
N1 C1 1.3526(17)
N1 C2 1.3816(17)
N1 C4 1.4657(17)
N2 C1 1.3608(16)
N2 C3 1.3953(17)
N2 N3 1.4023(15)
N3 C15 1.4817(17)
N3 C12 1.4839(16)
C2 C3 1.344(2)
C2 H2 0.9500
C3 H3 0.9500
C4 C5 1.522(2)
C4 H4A 0.9900
C4 H4B 0.9900
C5 H5A 0.9900
C5 H5B 0.9900
C6 C11 1.3863(19)
C6 C7 1.3967(18)
C7 C8 1.392(2)
C7 H7 0.9500
C8 C9 1.389(2)
C8 H8 0.9500
C9 C10 1.385(2)
C9 H9 0.9500
C10 C11 1.394(2)
C10 H10 0.9500
C11 H11 0.9500
C12 C16 1.5113(19)
C12 C13 1.534(2)
C12 H12 1.0000
C13 C14 1.547(2)
C13 H13A 0.9900
C13 H13B 0.9900
C14 C15 1.539(2)
C14 H14A 0.9900
C14 H14B 0.9900
C15 C22 1.5142(19)
C15 H15 1.0000
C16 C21 1.394(2)
C16 C17 1.399(2)
C17 C18 1.390(2)
C17 H17 0.9500
C18 C19 1.386(3)
C18 H18 0.9500
C19 C20 1.384(2)
C19 H19 0.9500
C20 C21 1.397(2)
C20 H20 0.9500
C21 H21 0.9500
C22 C23 1.388(2)
C22 C27 1.397(2)
C23 C24 1.396(2)
C23 H23 0.9500
C24 C25 1.387(2)
C24 H24 0.9500
C25 C26 1.388(2)
C25 H25 0.9500
C26 C27 1.388(2)
C26 H26 0.9500
C27 H27 0.9500
C28A C29A 1.385(3)
C28A H28A 0.9500
C28A H28B 0.9500
C28A H28C 0.9492
C28A H28D 0.9509
C29A C30A 1.334(3)
C29A H29A 0.9500
C30A H30A 0.9500
C30A H30B 0.9500
C30A H30C 0.9504
C30A H30D 0.9493
C29B H29B 0.9500
Sb1 F5 1.8585(11)
Sb1 F4 1.8695(10)
Sb1 F6 1.8714(10)
Sb1 F3 1.8726(10)
Sb1 F2 1.8745(9)
Sb1 F1 1.8768(9)

loop_
_geom_torsion_atom_site_label_1
_geom_torsion_atom_site_label_2
_geom_torsion_atom_site_label_3
_geom_torsion_atom_site_label_4
_geom_torsion
C1 Pd1 S1 C6 -114.23(6)
C30A Pd1 S1 C6 65.6(2)
C29B Pd1 S1 C6 83.18(17)
C28A Pd1 S1 C6 66.01(7)
C1 Pd1 S1 C5 -8.79(6)
C30A Pd1 S1 C5 171.0(2)
C29B Pd1 S1 C5 -171.38(16)
C28A Pd1 S1 C5 171.45(8)
C1 N2 N3 C15 103.24(13)
C3 N2 N3 C15 -60.98(15)
C1 N2 N3 C12 -128.90(12)
C3 N2 N3 C12 66.88(17)
C2 N1 C1 N2 1.20(14)
C4 N1 C1 N2 175.06(12)
C2 N1 C1 Pd1 -177.01(9)
C4 N1 C1 Pd1 -3.15(18)
C3 N2 C1 N1 -1.57(14)
N3 N2 C1 N1 -168.09(11)
C3 N2 C1 Pd1 176.55(9)
N3 N2 C1 Pd1 10.03(17)
C30A Pd1 C1 N1 -149.23(12)
C29B Pd1 C1 N1 -168.43(19)
C28A Pd1 C1 N1 -150.4(3)
S1 Pd1 C1 N1 30.73(11)
C30A Pd1 C1 N2 33.03(13)
C29B Pd1 C1 N2 13.8(2)
C28A Pd1 C1 N2 31.9(4)
S1 Pd1 C1 N2 -147.01(11)
C1 N1 C2 C3 -0.39(16)
C4 N1 C2 C3 -174.29(12)
N1 C2 C3 N2 -0.58(15)
C1 N2 C3 C2 1.38(15)
N3 N2 C3 C2 166.73(12)
C1 N1 C4 C5 -56.91(17)
C2 N1 C4 C5 116.22(14)
N1 C4 C5 S1 75.40(13)
C6 S1 C5 C4 75.59(11)
Pd1 S1 C5 C4 -35.65(11)
C5 S1 C6 C11 -92.16(12)
Pd1 S1 C6 C11 18.38(12)
C5 S1 C6 C7 87.67(12)
Pd1 S1 C6 C7 -161.80(10)
C11 C6 C7 C8 0.1(2)
S1 C6 C7 C8 -179.69(12)
C6 C7 C8 C9 0.3(2)
C7 C8 C9 C10 -0.4(2)
C8 C9 C10 C11 -0.1(2)
C7 C6 C11 C10 -0.6(2)
S1 C6 C11 C10 179.26(11)
C9 C10 C11 C6 0.5(2)
N2 N3 C12 C16 -48.24(17)
C15 N3 C12 C16 81.16(14)
N2 N3 C12 C13 -172.75(11)
C15 N3 C12 C13 -43.35(13)
N3 C12 C13 C14 28.91(14)
C16 C12 C13 C14 -96.08(14)
C12 C13 C14 C15 -6.83(15)
N2 N3 C15 C22 -63.09(14)
C12 N3 C15 C22 164.62(11)
N2 N3 C15 C14 171.84(10)
C12 N3 C15 C14 39.55(13)
C13 C14 C15 N3 -18.34(14)
C13 C14 C15 C22 -136.06(13)
N3 C12 C16 C21 -81.39(17)
C13 C12 C16 C21 34.26(18)
N3 C12 C16 C17 96.28(16)
C13 C12 C16 C17 -148.07(13)
C21 C16 C17 C18 1.2(2)
C12 C16 C17 C18 -176.53(13)
C16 C17 C18 C19 0.0(2)
C17 C18 C19 C20 -1.3(2)
C18 C19 C20 C21 1.3(2)
C17 C16 C21 C20 -1.2(2)
C12 C16 C21 C20 176.45(12)
C19 C20 C21 C16 0.0(2)
N3 C15 C22 C23 100.36(14)
C14 C15 C22 C23 -145.61(13)
N3 C15 C22 C27 -72.18(16)
C14 C15 C22 C27 41.85(19)
C27 C22 C23 C24 0.4(2)
C15 C22 C23 C24 -172.37(12)
C22 C23 C24 C25 -0.4(2)
C23 C24 C25 C26 -0.3(2)
C24 C25 C26 C27 0.9(2)
C25 C26 C27 C22 -0.9(2)
C23 C22 C27 C26 0.2(2)
C15 C22 C27 C26 172.77(13)
C1 Pd1 C28A C29A 27.2(4)
C30A Pd1 C28A C29A 25.99(14)
C29B Pd1 C28A C29A 50.7(2)
S1 Pd1 C28A C29A -153.90(14)
Pd1 C28A C29A C30A -51.6(2)
C28A C29A C30A Pd1 52.2(2)
C1 Pd1 C30A C29A 153.63(13)
C29B Pd1 C30A C29A -48.7(2)
C28A Pd1 C30A C29A -26.64(14)
S1 Pd1 C30A C29A -26.2(3)
